data_4114514
loop_
_publ_author_name
'Liliya A. Yatsunyk'
'Michael D. Carducci'
'F. Ann Walker'

_publ_contact_author_address
;
     University of Arizona
     Department of Chemistry
     1306 E. University
     Tucson, AZ 85721-0041
     USA
;
_publ_contact_author_email liliya@u.arizona.edu
_publ_contact_author_fax 520-621-8407
_publ_contact_author_name 'Liliya Yatsunyk, Dr. Ann Walker'
_publ_contact_author_phone 520-621-9697
_publ_section_title
;
 Low-Spin Ferriheme Models of the Cytochromes: Correlation of Molecular
 Structure with EPR Spectral Type
;
_journal_name_full 'Journal of the American Chemical Society'
_journal_page_first 15986
_journal_page_last 16005
_journal_paper_doi 10.1021/ja036398r
_journal_volume 125
_journal_year 2003
_chemical_formula_analytical 'Fe N8 C60 H56'
_chemical_formula_iupac '[Fe N8 C60 H56]Cl *1(C H2 Cl2)'
_chemical_formula_moiety 'Fe N8 C60 H56 +, H2 C Cl2, Cl -'
_chemical_formula_structural
;
[Fe (N4 C52 H44) (C4 H60 N2)2 1(C H2 Cl2) Cl- 
;
_chemical_formula_sum 'C61 H58 Cl3 Fe N8'
_chemical_formula_weight 1065.35
_chemical_name_common '[Fe(III)OMTPP(1-MeIm)2]Cl'
_chemical_name_systematic
; 
 bis{1-methylimidazole}octamethyltetraphenylporphinato 
Iron(III) chloride  
;
_space_group_IT_number 7
_symmetry_cell_setting monoclinic
_symmetry_Int_Tables_number 7
_symmetry_space_group_name_Hall 'P -2yc'
_symmetry_space_group_name_H-M 'P 1 c 1'
_atom_sites_solution_hydrogens geom
_atom_sites_solution_primary direct
_atom_sites_solution_secondary difmap
_audit_creation_method SHELXL-97
_cell_angle_alpha 90.00
_cell_angle_beta 95.925(2)
_cell_angle_gamma 90.00
_cell_formula_units_Z 2
_cell_length_a 13.8856(10)
_cell_length_b 10.1279(7)
_cell_length_c 18.5327(13)
_cell_measurement_reflns_used 7255
_cell_measurement_temperature 100(2)
_cell_measurement_theta_max 32.914
_cell_measurement_theta_min 2.294
_cell_volume 2592.4(3)
_computing_cell_refinement 'Bruker SMART'
_computing_data_collection 'Bruker SMART'
_computing_data_reduction 'Bruker SAINT'
_computing_molecular_graphics 'Bruker SHELXTL'
_computing_publication_material 'Bruker SHELXTL'
_computing_structure_refinement 'SHELXL-97 (Sheldrick, 1997)'
_computing_structure_solution 'SHELXS-97 (Sheldrick, 1990)'
_diffrn_ambient_temperature 100(2)
_diffrn_measured_fraction_theta_full 0.966
_diffrn_measured_fraction_theta_max 0.966
_diffrn_measurement_device_type 'CCD area detector'
_diffrn_measurement_method 'phi and omega scans'
_diffrn_radiation_monochromator graphite
_diffrn_radiation_source 'fine-focus sealed tube'
_diffrn_radiation_type MoK\a
_diffrn_radiation_wavelength 0.71073
_diffrn_reflns_av_R_equivalents 0.0367
_diffrn_reflns_av_sigmaI/netI 0.0589
_diffrn_reflns_limit_h_max 21
_diffrn_reflns_limit_h_min -21
_diffrn_reflns_limit_k_max 15
_diffrn_reflns_limit_k_min -15
_diffrn_reflns_limit_l_max 28
_diffrn_reflns_limit_l_min -28
_diffrn_reflns_number 48078
_diffrn_reflns_theta_full 33.26
_diffrn_reflns_theta_max 33.26
_diffrn_reflns_theta_min 2.01
_diffrn_standards_decay_% 0.01
_diffrn_standards_interval_count 1818
_diffrn_standards_number 268
_exptl_absorpt_coefficient_mu 0.495
_exptl_absorpt_correction_T_max 0.9709
_exptl_absorpt_correction_T_min 0.8042
_exptl_absorpt_correction_type multi-scan
_exptl_absorpt_process_details 'SADABS (Sheldrick, 1996)'
_exptl_crystal_colour red-blue
_exptl_crystal_density_diffrn 1.365
_exptl_crystal_description block
_exptl_crystal_F_000 1114
_exptl_crystal_size_max 0.46
_exptl_crystal_size_mid 0.25
_exptl_crystal_size_min 0.06
_refine_diff_density_max 1.034
_refine_diff_density_min -2.115
_refine_diff_density_rms 0.084
_refine_ls_abs_structure_details 'Flack H D (1983), Acta Cryst. A39, 876-881'
_refine_ls_abs_structure_Flack -0.027(10)
_refine_ls_extinction_method none
_refine_ls_goodness_of_fit_ref 1.034
_refine_ls_hydrogen_treatment mixed
_refine_ls_matrix_type full
_refine_ls_number_parameters 685
_refine_ls_number_reflns 18847
_refine_ls_number_restraints 5
_refine_ls_restrained_S_all 1.038
_refine_ls_R_factor_all 0.0690
_refine_ls_R_factor_gt 0.0505
_refine_ls_shift/su_max 0.004
_refine_ls_shift/su_mean 0.000
_refine_ls_structure_factor_coef Fsqd
_refine_ls_weighting_details 'calc w=1/[\s^2^(Fo^2^)+(0.0657P)^2^+1.0226P] where P=(Fo^2^+2Fc^2^)/3'
_refine_ls_weighting_scheme calc
_refine_ls_wR_factor_gt 0.1200
_refine_ls_wR_factor_ref 0.1331
_reflns_number_gt 15443
_reflns_number_total 18847
_reflns_threshold_expression >2sigma(I)
_cod_data_source_file ja036398rsi20030606_112415.cif
_cod_data_source_block ly07s
_cod_original_sg_symbol_Hall Pc
_cod_database_code 4114514

loop_
_symmetry_equiv_pos_as_xyz
'x, y, z'
'x, -y, z+1/2'

loop_
_atom_site_label
_atom_site_type_symbol
_atom_site_fract_x
_atom_site_fract_y
_atom_site_fract_z
_atom_site_U_iso_or_equiv
_atom_site_adp_type
_atom_site_occupancy
_atom_site_symmetry_multiplicity
_atom_site_calc_flag
_atom_site_refinement_flags
_atom_site_disorder_assembly
_atom_site_disorder_group
Fe1 Fe -0.98974(2) -0.61201(3) -0.175231(17) 0.01372(6) Uani 1 1 d . . .
N1 N -1.13109(14) -0.58935(19) -0.19821(11) 0.0166(3) Uani 1 1 d . . .
N2 N -0.98546(13) -0.45675(18) -0.11029(10) 0.0155(3) Uani 1 1 d . . .
N3 N -0.84624(13) -0.62562(18) -0.15829(10) 0.0137(3) Uani 1 1 d . . .
N4 N -0.99496(14) -0.78071(18) -0.23193(10) 0.0160(3) Uani 1 1 d . . .
N5 N -1.01012(13) -0.72397(19) -0.09091(10) 0.0166(3) Uani 1 1 d . . .
N6 N -0.98480(17) -0.8767(2) -0.00777(12) 0.0254(4) Uani 1 1 d . . .
N7 N -0.97219(13) -0.50283(18) -0.26385(10) 0.0152(3) Uani 1 1 d . . .
N8 N -0.90242(15) -0.40009(19) -0.34942(11) 0.0183(4) Uani 1 1 d . . .
C1 C -1.18903(16) -0.6613(2) -0.24907(12) 0.0177(4) Uani 1 1 d . . .
C2 C -1.27491(16) -0.5849(2) -0.27314(13) 0.0205(4) Uani 1 1 d . . .
C3 C -1.27066(16) -0.4709(2) -0.23314(13) 0.0213(4) Uani 1 1 d . . .
C4 C -1.18290(15) -0.4784(2) -0.18364(12) 0.0169(4) Uani 1 1 d . . .
C5 C -1.15739(16) -0.3967(2) -0.12329(12) 0.0178(4) Uani 1 1 d . . .
C6 C -1.06561(16) -0.4022(2) -0.08374(12) 0.0158(4) Uani 1 1 d . . .
C7 C -1.03832(17) -0.3440(2) -0.01280(12) 0.0169(4) Uani 1 1 d . . .
C8 C -0.93974(16) -0.3563(2) 0.00071(12) 0.0167(4) Uani 1 1 d . . .
C9 C -0.90652(16) -0.4223(2) -0.06145(12) 0.0155(4) Uani 1 1 d . . .
C10 C -0.81007(15) -0.4421(2) -0.07565(12) 0.0147(4) Uani 1 1 d . . .
C11 C -0.78421(15) -0.5303(2) -0.12804(11) 0.0149(4) Uani 1 1 d . . .
C12 C -0.68972(16) -0.5443(2) -0.15442(12) 0.0172(4) Uani 1 1 d . . .
C13 C -0.69373(16) -0.6555(2) -0.19613(12) 0.0166(4) Uani 1 1 d . . .
C14 C -0.79049(15) -0.7096(2) -0.19491(11) 0.0157(4) Uani 1 1 d . . .
C15 C -0.82201(16) -0.8342(2) -0.21998(12) 0.0160(4) Uani 1 1 d . . .
C16 C -0.92019(16) -0.8712(2) -0.22773(12) 0.0166(4) Uani 1 1 d . . .
C17 C -0.95836(17) -1.0029(2) -0.23762(12) 0.0187(4) Uani 1 1 d . . .
C18 C -1.05657(17) -0.9914(2) -0.25312(12) 0.0183(4) Uani 1 1 d . . .
C19 C -1.07871(16) -0.8516(2) -0.25090(12) 0.0163(4) Uani 1 1 d . . .
C20 C -1.16987(16) -0.7919(2) -0.26696(12) 0.0175(4) Uani 1 1 d . . .
C21 C -1.35046(19) -0.6165(3) -0.33488(16) 0.0284(5) Uani 1 1 d . . .
H21A H -1.3808 -0.5345 -0.3539 0.043 Uiso 1 1 calc R . .
H21B H -1.3998 -0.6742 -0.3175 0.043 Uiso 1 1 calc R . .
H21C H -1.3199 -0.6613 -0.3735 0.043 Uiso 1 1 calc R . .
C31 C -1.34166(19) -0.3585(3) -0.24542(16) 0.0290(5) Uani 1 1 d . . .
H31A H -1.3650 -0.3533 -0.2971 0.043 Uiso 1 1 calc R . .
H31B H -1.3096 -0.2755 -0.2300 0.043 Uiso 1 1 calc R . .
H31C H -1.3965 -0.3738 -0.2172 0.043 Uiso 1 1 calc R . .
C40 C -1.09716(18) -0.7529(3) -0.06493(14) 0.0229(5) Uani 1 1 d . . .
H40A H -1.1577 -0.7132 -0.0806 0.028 Uiso 1 1 calc R . .
C41 C -1.0817(2) -0.8485(3) -0.01279(15) 0.0275(5) Uani 1 1 d . . .
H41A H -1.1287 -0.8873 0.0144 0.033 Uiso 1 1 calc R . .
C42 C -0.94384(18) -0.8002(2) -0.05560(12) 0.0198(4) Uani 1 1 d . . .
H42A H -0.8771 -0.8009 -0.0629 0.024 Uiso 1 1 calc R . .
C43 C -0.9347(2) -0.9792(3) 0.03755(18) 0.0375(7) Uani 1 1 d . . .
H43A H -0.8645 -0.9676 0.0380 0.056 Uiso 1 1 calc R . .
H43B H -0.9532 -1.0663 0.0178 0.056 Uiso 1 1 calc R . .
H43C H -0.9527 -0.9721 0.0871 0.056 Uiso 1 1 calc R . .
C51 C -1.23206(17) -0.3067(2) -0.09920(13) 0.0213(4) Uani 1 1 d . . .
C52 C -1.31678(19) -0.3586(3) -0.07541(17) 0.0340(6) Uani 1 1 d . . .
H52A H -1.3256 -0.4515 -0.0735 0.041 Uiso 1 1 calc R . .
C53 C -1.3884(2) -0.2739(4) -0.0545(2) 0.0462(9) Uani 1 1 d . . .
H53A H -1.4453 -0.3091 -0.0375 0.055 Uiso 1 1 calc R . .
C54 C -1.3760(2) -0.1391(4) -0.0585(2) 0.0480(10) Uani 1 1 d . . .
H54A H -1.4257 -0.0818 -0.0457 0.058 Uiso 1 1 calc R . .
C55 C -1.2925(2) -0.0867(3) -0.08073(17) 0.0382(7) Uani 1 1 d . . .
H55A H -1.2844 0.0063 -0.0827 0.046 Uiso 1 1 calc R . .
C56 C -1.2198(2) -0.1704(3) -0.10037(15) 0.0266(5) Uani 1 1 d . . .
H56A H -1.1615 -0.1342 -0.1146 0.032 Uiso 1 1 calc R . .
C60 C -1.04283(17) -0.4591(2) -0.31666(13) 0.0208(4) Uani 1 1 d . . .
H60A H -1.1105 -0.4715 -0.3159 0.025 Uiso 1 1 calc R . .
C61 C -1.00045(18) -0.3960(2) -0.36955(13) 0.0213(4) Uani 1 1 d . . .
H61A H -1.0322 -0.3568 -0.4121 0.026 Uiso 1 1 calc R . .
C62 C -0.88826(16) -0.4641(2) -0.28605(12) 0.0173(4) Uani 1 1 d . . .
H62A H -0.8266 -0.4798 -0.2603 0.021 Uiso 1 1 calc R . .
C63 C -0.82758(19) -0.3449(3) -0.39029(14) 0.0243(5) Uani 1 1 d . . .
H63A H -0.7637 -0.3728 -0.3681 0.036 Uiso 1 1 calc R . .
H63B H -0.8316 -0.2483 -0.3898 0.036 Uiso 1 1 calc R . .
H63C H -0.8372 -0.3765 -0.4405 0.036 Uiso 1 1 calc R . .
C71 C -1.10323(18) -0.2899(3) 0.03993(13) 0.0228(4) Uani 1 1 d . . .
H71A H -1.0686 -0.2894 0.0888 0.034 Uiso 1 1 calc R . .
H71B H -1.1611 -0.3455 0.0396 0.034 Uiso 1 1 calc R . .
H71C H -1.1224 -0.1997 0.0259 0.034 Uiso 1 1 calc R . .
C81 C -0.88175(17) -0.3166(2) 0.07081(12) 0.0191(4) Uani 1 1 d . . .
H81A H -0.9243 -0.3139 0.1098 0.029 Uiso 1 1 calc R . .
H81B H -0.8534 -0.2291 0.0652 0.029 Uiso 1 1 calc R . .
H81C H -0.8299 -0.3810 0.0829 0.029 Uiso 1 1 calc R . .
C101 C -0.73231(16) -0.3705(2) -0.02967(12) 0.0170(4) Uani 1 1 d . . .
C102 C -0.72684(17) -0.2330(2) -0.03071(13) 0.0195(4) Uani 1 1 d . . .
H10A H -0.7720 -0.1840 -0.0621 0.023 Uiso 1 1 calc R . .
C103 C -0.65556(19) -0.1667(3) 0.01402(14) 0.0249(5) Uani 1 1 d . . .
H10B H -0.6513 -0.0731 0.0124 0.030 Uiso 1 1 calc R . .
C104 C -0.59108(19) -0.2381(3) 0.06082(15) 0.0272(5) Uani 1 1 d . . .
H10C H -0.5438 -0.1932 0.0925 0.033 Uiso 1 1 calc R . .
C105 C -0.59525(18) -0.3756(3) 0.06169(14) 0.0251(5) Uani 1 1 d . . .
H10D H -0.5503 -0.4242 0.0935 0.030 Uiso 1 1 calc R . .
C106 C -0.66482(16) -0.4417(2) 0.01621(13) 0.0201(4) Uani 1 1 d . . .
H10E H -0.6666 -0.5355 0.0162 0.024 Uiso 1 1 calc R . .
C121 C -0.60534(17) -0.4516(2) -0.14364(14) 0.0226(5) Uani 1 1 d . . .
H12A H -0.5688 -0.4551 -0.1861 0.034 Uiso 1 1 calc R . .
H12B H -0.5632 -0.4777 -0.1003 0.034 Uiso 1 1 calc R . .
H12C H -0.6289 -0.3615 -0.1375 0.034 Uiso 1 1 calc R . .
C131 C -0.61527(19) -0.7044(3) -0.23909(15) 0.0264(5) Uani 1 1 d . . .
H13A H -0.5686 -0.6333 -0.2443 0.040 Uiso 1 1 calc R . .
H13B H -0.6437 -0.7327 -0.2872 0.040 Uiso 1 1 calc R . .
H13C H -0.5822 -0.7793 -0.2139 0.040 Uiso 1 1 calc R . .
C151 C -0.74745(16) -0.9356(2) -0.23348(12) 0.0170(4) Uani 1 1 d . . .
C152 C -0.68677(17) -0.9853(2) -0.17479(13) 0.0196(4) Uani 1 1 d . . .
H15A H -0.6897 -0.9504 -0.1275 0.023 Uiso 1 1 calc R . .
C153 C -0.62194(18) -1.0864(2) -0.18614(14) 0.0231(5) Uani 1 1 d . . .
H15B H -0.5814 -1.1216 -0.1463 0.028 Uiso 1 1 calc R . .
C154 C -0.61651(18) -1.1358(2) -0.25539(15) 0.0228(5) Uani 1 1 d . . .
H15C H -0.5733 -1.2062 -0.2626 0.027 Uiso 1 1 calc R . .
C155 C -0.67375(18) -1.0832(2) -0.31411(14) 0.0228(5) Uani 1 1 d . . .
H15D H -0.6681 -1.1150 -0.3617 0.027 Uiso 1 1 calc R . .
C156 C -0.73945(17) -0.9837(2) -0.30298(13) 0.0211(4) Uani 1 1 d . . .
H15E H -0.7792 -0.9483 -0.3431 0.025 Uiso 1 1 calc R . .
C171 C -0.90529(18) -1.1327(2) -0.22680(15) 0.0241(5) Uani 1 1 d . . .
H17A H -0.9492 -1.1997 -0.2106 0.036 Uiso 1 1 calc R . .
H17B H -0.8498 -1.1220 -0.1900 0.036 Uiso 1 1 calc R . .
H17C H -0.8824 -1.1606 -0.2727 0.036 Uiso 1 1 calc R . .
C181 C -1.12418(18) -1.1077(2) -0.26542(16) 0.0245(5) Uani 1 1 d . . .
H18A H -1.0961 -1.1844 -0.2387 0.037 Uiso 1 1 calc R . .
H18B H -1.1337 -1.1283 -0.3173 0.037 Uiso 1 1 calc R . .
H18C H -1.1867 -1.0859 -0.2482 0.037 Uiso 1 1 calc R . .
C201 C -1.25294(16) -0.8745(2) -0.29858(13) 0.0192(4) Uani 1 1 d . . .
C202 C -1.2559(2) -0.9325(3) -0.36676(14) 0.0279(5) Uani 1 1 d . . .
H20A H -1.2044 -0.9183 -0.3959 0.033 Uiso 1 1 calc R . .
C203 C -1.3344(2) -1.0119(3) -0.39257(15) 0.0323(6) Uani 1 1 d . . .
H20B H -1.3357 -1.0519 -0.4390 0.039 Uiso 1 1 calc R . .
C204 C -1.4097(2) -1.0324(3) -0.35116(18) 0.0339(6) Uani 1 1 d . . .
H20C H -1.4630 -1.0861 -0.3689 0.041 Uiso 1 1 calc R . .
C205 C -1.4072(2) -0.9742(3) -0.28340(19) 0.0338(6) Uani 1 1 d . . .
H20D H -1.4591 -0.9879 -0.2546 0.041 Uiso 1 1 calc R . .
C206 C -1.32928(18) -0.8959(3) -0.25733(16) 0.0265(5) Uani 1 1 d . . .
H20E H -1.3282 -0.8565 -0.2107 0.032 Uiso 1 1 calc R . .
C90 C -0.4833(3) -0.7445(4) -0.0370(3) 0.0421(9) Uani 0.759(3) 1 d PD A 1
H90A H -0.5477 -0.7107 -0.0564 0.050 Uiso 0.759(3) 1 calc PR A 1
H90B H -0.4901 -0.8389 -0.0247 0.050 Uiso 0.759(3) 1 calc PR A 1
Cl3 Cl -0.44079(13) -0.65659(14) 0.04004(7) 0.0635(4) Uani 0.759(3) 1 d PD A 1
Cl4 Cl -0.40141(9) -0.72727(13) -0.10255(7) 0.0682(4) Uani 0.759(3) 1 d PD A 1
C91 C -0.3971(9) -0.6702(14) -0.0038(7) 0.0421(9) Uani 0.24 1 d PD A 2
H91A H -0.4281 -0.5822 -0.0043 0.050 Uiso 0.241(3) 1 calc PR A 2
H91B H -0.4389 -0.7310 0.0209 0.050 Uiso 0.241(3) 1 calc PR A 2
Cl5 Cl -0.2886(4) -0.6580(5) 0.0505(2) 0.0635(4) Uani 0.24 1 d PD A 2
Cl6 Cl -0.40141(9) -0.72727(13) -0.10255(7) 0.0682(4) Uani 0.24 1 d PD A 2
Cl1 Cl -0.70189(15) -0.81411(18) -0.00217(10) 0.0221(7) Uani 0.77(3) 1 d P B 1
Cl2 Cl -0.681(3) -0.8168(12) -0.0019(7) 0.076(4) Uani 0.23(3) 1 d P B 2

loop_
_atom_site_aniso_label
_atom_site_aniso_U_11
_atom_site_aniso_U_22
_atom_site_aniso_U_33
_atom_site_aniso_U_23
_atom_site_aniso_U_13
_atom_site_aniso_U_12
Fe1 0.01411(12) 0.01250(12) 0.01399(13) 0.00003(11) -0.00117(9) -0.00055(11)
N1 0.0155(9) 0.0167(8) 0.0172(8) 0.0005(7) -0.0003(7) -0.0017(7)
N2 0.0137(8) 0.0150(8) 0.0175(8) -0.0012(6) -0.0002(6) 0.0003(6)
N3 0.0114(8) 0.0146(8) 0.0145(8) 0.0000(6) -0.0012(6) -0.0011(6)
N4 0.0177(8) 0.0130(8) 0.0164(8) -0.0015(6) -0.0021(6) -0.0001(6)
N5 0.0172(8) 0.0150(8) 0.0172(8) 0.0010(6) -0.0005(6) -0.0012(6)
N6 0.0303(11) 0.0215(10) 0.0236(10) 0.0054(8) -0.0019(8) -0.0030(8)
N7 0.0162(8) 0.0139(8) 0.0153(8) -0.0007(6) 0.0006(6) 0.0005(6)
N8 0.0219(9) 0.0153(8) 0.0176(8) 0.0014(7) 0.0021(7) -0.0015(7)
C1 0.0160(10) 0.0185(10) 0.0178(9) 0.0021(8) -0.0023(7) -0.0032(7)
C2 0.0156(9) 0.0206(10) 0.0238(11) 0.0012(8) -0.0047(8) -0.0021(8)
C3 0.0146(9) 0.0245(11) 0.0242(11) 0.0047(9) -0.0013(8) 0.0013(8)
C4 0.0124(9) 0.0200(10) 0.0178(9) 0.0024(8) -0.0006(7) -0.0008(7)
C5 0.0167(9) 0.0173(10) 0.0193(10) -0.0001(8) 0.0011(7) 0.0017(7)
C6 0.0158(9) 0.0168(9) 0.0147(9) 0.0017(7) 0.0005(7) -0.0006(7)
C7 0.0211(10) 0.0133(9) 0.0165(9) -0.0006(7) 0.0019(8) 0.0007(7)
C8 0.0197(10) 0.0144(9) 0.0155(9) 0.0001(7) 0.0000(7) 0.0012(7)
C9 0.0182(9) 0.0114(8) 0.0161(9) 0.0009(7) -0.0019(7) -0.0010(7)
C10 0.0139(9) 0.0125(9) 0.0170(9) 0.0007(7) -0.0015(7) 0.0002(7)
C11 0.0150(9) 0.0138(9) 0.0155(9) 0.0014(7) -0.0013(7) -0.0005(7)
C12 0.0173(9) 0.0151(9) 0.0187(10) 0.0001(7) -0.0012(7) 0.0004(7)
C13 0.0168(9) 0.0160(9) 0.0165(9) -0.0007(7) -0.0006(7) -0.0003(7)
C14 0.0165(9) 0.0158(9) 0.0143(9) -0.0003(7) -0.0008(7) -0.0005(7)
C15 0.0154(9) 0.0153(9) 0.0169(9) -0.0018(7) 0.0002(7) 0.0017(7)
C16 0.0185(9) 0.0157(9) 0.0154(9) -0.0015(7) 0.0008(7) -0.0014(7)
C17 0.0214(10) 0.0167(9) 0.0175(9) -0.0020(8) -0.0006(8) -0.0005(8)
C18 0.0215(10) 0.0159(9) 0.0175(10) -0.0023(8) 0.0024(8) -0.0047(8)
C19 0.0183(9) 0.0147(9) 0.0158(9) -0.0004(7) 0.0009(7) -0.0029(7)
C20 0.0160(9) 0.0179(10) 0.0183(10) -0.0014(8) -0.0006(7) -0.0043(8)
C21 0.0224(11) 0.0235(12) 0.0357(14) 0.0003(10) -0.0138(10) 0.0009(9)
C31 0.0218(11) 0.0281(12) 0.0343(14) -0.0035(10) -0.0097(10) 0.0093(10)
C40 0.0205(11) 0.0253(11) 0.0227(11) 0.0032(9) 0.0012(8) -0.0035(9)
C41 0.0292(13) 0.0269(12) 0.0255(12) 0.0069(10) -0.0010(10) -0.0074(10)
C42 0.0236(11) 0.0164(10) 0.0191(10) 0.0022(8) 0.0001(8) 0.0005(8)
C43 0.0390(15) 0.0285(14) 0.0427(16) 0.0194(12) -0.0065(12) 0.0001(12)
C51 0.0166(10) 0.0247(11) 0.0219(11) -0.0063(9) -0.0016(8) 0.0044(8)
C52 0.0192(11) 0.0442(16) 0.0393(15) -0.0168(13) 0.0060(10) -0.0042(11)
C53 0.0162(12) 0.070(2) 0.0526(19) -0.0341(18) 0.0034(12) 0.0011(13)
C54 0.0240(14) 0.065(2) 0.0515(19) -0.0362(17) -0.0133(13) 0.0225(14)
C55 0.0457(17) 0.0336(15) 0.0325(14) -0.0085(12) -0.0098(13) 0.0203(13)
C56 0.0296(13) 0.0245(12) 0.0249(12) -0.0022(9) 0.0000(9) 0.0068(10)
C60 0.0198(10) 0.0212(10) 0.0206(10) 0.0030(8) -0.0017(8) 0.0002(8)
C61 0.0220(10) 0.0218(11) 0.0195(10) 0.0055(8) -0.0013(8) 0.0010(8)
C62 0.0186(10) 0.0159(9) 0.0172(9) 0.0005(7) 0.0005(7) -0.0022(7)
C63 0.0281(12) 0.0231(11) 0.0224(11) 0.0023(9) 0.0059(9) -0.0052(9)
C71 0.0225(11) 0.0274(12) 0.0189(10) -0.0035(9) 0.0036(8) 0.0041(9)
C81 0.0234(10) 0.0171(10) 0.0158(9) -0.0022(8) -0.0026(8) 0.0013(8)
C101 0.0156(9) 0.0171(9) 0.0178(9) -0.0017(7) -0.0009(7) -0.0022(7)
C102 0.0222(10) 0.0157(9) 0.0201(10) -0.0007(8) 0.0002(8) -0.0004(8)
C103 0.0279(12) 0.0212(11) 0.0253(12) -0.0056(9) 0.0023(9) -0.0090(9)
C104 0.0240(12) 0.0309(13) 0.0259(12) -0.0099(10) -0.0017(9) -0.0071(10)
C105 0.0193(10) 0.0312(13) 0.0234(11) -0.0048(9) -0.0044(9) -0.0019(9)
C106 0.0190(10) 0.0185(10) 0.0224(10) -0.0012(8) -0.0006(8) 0.0002(8)
C121 0.0170(10) 0.0211(11) 0.0301(12) -0.0055(9) 0.0042(8) -0.0047(8)
C131 0.0254(12) 0.0218(11) 0.0338(13) -0.0066(10) 0.0110(10) -0.0043(9)
C151 0.0174(9) 0.0131(9) 0.0204(10) -0.0028(7) 0.0011(8) -0.0013(7)
C152 0.0206(10) 0.0190(10) 0.0187(10) -0.0015(8) 0.0000(8) -0.0003(8)
C153 0.0208(10) 0.0210(11) 0.0267(12) 0.0032(9) -0.0013(9) 0.0011(8)
C154 0.0185(10) 0.0186(10) 0.0317(12) -0.0039(9) 0.0041(9) 0.0005(8)
C155 0.0239(11) 0.0213(11) 0.0235(11) -0.0071(9) 0.0048(9) -0.0038(8)
C156 0.0222(11) 0.0226(11) 0.0181(10) -0.0024(8) 0.0002(8) -0.0022(8)
C171 0.0232(11) 0.0153(10) 0.0338(13) -0.0032(9) 0.0024(9) 0.0000(8)
C181 0.0221(11) 0.0156(10) 0.0360(13) -0.0039(9) 0.0034(9) -0.0056(8)
C201 0.0163(10) 0.0202(10) 0.0200(10) 0.0022(8) -0.0036(8) -0.0047(8)
C202 0.0302(13) 0.0294(13) 0.0234(12) 0.0010(10) -0.0004(9) -0.0119(10)
C203 0.0406(15) 0.0313(14) 0.0224(12) 0.0015(10) -0.0097(10) -0.0133(11)
C204 0.0238(12) 0.0280(13) 0.0477(17) 0.0011(12) -0.0071(11) -0.0103(10)
C205 0.0202(11) 0.0289(13) 0.0531(18) -0.0048(12) 0.0078(11) -0.0057(10)
C206 0.0200(11) 0.0243(12) 0.0355(14) -0.0042(10) 0.0041(10) -0.0041(9)
C90 0.040(2) 0.037(2) 0.050(2) 0.0032(18) 0.0073(18) 0.0036(16)
Cl3 0.0976(11) 0.0509(7) 0.0402(6) -0.0088(5) -0.0016(6) 0.0142(7)
Cl4 0.0594(7) 0.0782(8) 0.0701(7) -0.0172(6) 0.0213(5) 0.0095(5)
C91 0.040(2) 0.037(2) 0.050(2) 0.0032(18) 0.0073(18) 0.0036(16)
Cl5 0.0976(11) 0.0509(7) 0.0402(6) -0.0088(5) -0.0016(6) 0.0142(7)
Cl6 0.0594(7) 0.0782(8) 0.0701(7) -0.0172(6) 0.0213(5) 0.0095(5)
Cl1 0.0290(11) 0.0202(7) 0.0168(7) -0.0013(4) 0.0013(5) 0.0066(6)
Cl2 0.123(9) 0.063(6) 0.047(4) 0.014(3) 0.034(5) 0.051(6)

loop_
_atom_type_symbol
_atom_type_description
_atom_type_scat_dispersion_real
_atom_type_scat_dispersion_imag
_atom_type_scat_source
C C 0.0033 0.0016 'International Tables Vol C Tables 4.2.6.8 and 6.1.1.4'
H H 0.0000 0.0000 'International Tables Vol C Tables 4.2.6.8 and 6.1.1.4'
N N 0.0061 0.0033 'International Tables Vol C Tables 4.2.6.8 and 6.1.1.4'
Cl Cl 0.1484 0.1585 'International Tables Vol C Tables 4.2.6.8 and 6.1.1.4'
Fe Fe 0.3463 0.8444 'International Tables Vol C Tables 4.2.6.8 and 6.1.1.4'

loop_
_geom_angle_atom_site_label_1
_geom_angle_atom_site_label_2
_geom_angle_atom_site_label_3
_geom_angle
N5 Fe1 N2 88.44(8)
N5 Fe1 N1 90.97(8)
N2 Fe1 N1 90.32(8)
N5 Fe1 N3 93.34(8)
N2 Fe1 N3 89.56(7)
N1 Fe1 N3 175.68(9)
N5 Fe1 N4 85.70(8)
N2 Fe1 N4 174.12(8)
N1 Fe1 N4 90.27(8)
N3 Fe1 N4 90.29(8)
N5 Fe1 N7 177.71(8)
N2 Fe1 N7 93.50(8)
N1 Fe1 N7 87.80(8)
N3 Fe1 N7 87.89(7)
N4 Fe1 N7 92.37(8)
C4 N1 C1 106.57(18)
C4 N1 Fe1 125.43(15)
C1 N1 Fe1 125.47(16)
C6 N2 C9 106.13(18)
C6 N2 Fe1 124.17(14)
C9 N2 Fe1 124.57(14)
C11 N3 C14 105.94(18)
C11 N3 Fe1 126.23(15)
C14 N3 Fe1 124.78(15)
C19 N4 C16 106.11(18)
C19 N4 Fe1 124.12(15)
C16 N4 Fe1 123.39(14)
C42 N5 C40 107.1(2)
C42 N5 Fe1 125.30(16)
C40 N5 Fe1 126.96(16)
C42 N6 C41 108.3(2)
C42 N6 C43 125.2(2)
C41 N6 C43 126.3(2)
C62 N7 C60 105.40(19)
C62 N7 Fe1 126.56(15)
C60 N7 Fe1 127.94(15)
C62 N8 C61 107.73(19)
C62 N8 C63 126.4(2)
C61 N8 C63 125.9(2)
N1 C1 C20 123.4(2)
N1 C1 C2 109.3(2)
C20 C1 C2 127.1(2)
C3 C2 C1 107.16(19)
C3 C2 C21 125.3(2)
C1 C2 C21 127.3(2)
C2 C3 C4 106.5(2)
C2 C3 C31 124.3(2)
C4 C3 C31 129.0(2)
N1 C4 C5 122.86(19)
N1 C4 C3 110.0(2)
C5 C4 C3 126.7(2)
C6 C5 C4 122.2(2)
C6 C5 C51 119.5(2)
C4 C5 C51 118.3(2)
N2 C6 C5 123.5(2)
N2 C6 C7 109.91(18)
C5 C6 C7 126.4(2)
C8 C7 C6 106.87(19)
C8 C7 C71 124.7(2)
C6 C7 C71 128.2(2)
C7 C8 C9 106.89(19)
C7 C8 C81 124.5(2)
C9 C8 C81 128.4(2)
N2 C9 C10 122.9(2)
N2 C9 C8 109.82(19)
C10 C9 C8 127.1(2)
C11 C10 C9 122.76(19)
C11 C10 C101 119.07(19)
C9 C10 C101 118.09(19)
N3 C11 C10 122.60(19)
N3 C11 C12 110.11(18)
C10 C11 C12 127.11(19)
C13 C12 C11 106.60(19)
C13 C12 C121 125.3(2)
C11 C12 C121 127.9(2)
C12 C13 C14 106.63(19)
C12 C13 C131 125.8(2)
C14 C13 C131 127.4(2)
N3 C14 C15 123.3(2)
N3 C14 C13 110.06(18)
C15 C14 C13 126.4(2)
C14 C15 C16 122.8(2)
C14 C15 C151 118.43(19)
C16 C15 C151 118.62(19)
N4 C16 C15 122.91(19)
N4 C16 C17 110.06(19)
C15 C16 C17 126.9(2)
C18 C17 C16 107.06(19)
C18 C17 C171 124.3(2)
C16 C17 C171 128.4(2)
C17 C18 C19 106.65(19)
C17 C18 C181 123.8(2)
C19 C18 C181 129.5(2)
N4 C19 C20 123.1(2)
N4 C19 C18 109.84(19)
C20 C19 C18 127.0(2)
C1 C20 C19 123.1(2)
C1 C20 C201 117.7(2)
C19 C20 C201 118.9(2)
C2 C21 H21A 109.5
C2 C21 H21B 109.5
H21A C21 H21B 109.5
C2 C21 H21C 109.5
H21A C21 H21C 109.5
H21B C21 H21C 109.5
C3 C31 H31A 109.5
C3 C31 H31B 109.5
H31A C31 H31B 109.5
C3 C31 H31C 109.5
H31A C31 H31C 109.5
H31B C31 H31C 109.5
C41 C40 N5 108.6(2)
C41 C40 H40A 125.7
N5 C40 H40A 125.7
C40 C41 N6 106.0(2)
C40 C41 H41A 127.0
N6 C41 H41A 127.0
N5 C42 N6 110.0(2)
N5 C42 H42A 125.0
N6 C42 H42A 125.0
N6 C43 H43A 109.5
N6 C43 H43B 109.5
H43A C43 H43B 109.5
N6 C43 H43C 109.5
H43A C43 H43C 109.5
H43B C43 H43C 109.5
C56 C51 C52 119.1(2)
C56 C51 C5 120.9(2)
C52 C51 C5 120.0(2)
C53 C52 C51 120.1(3)
C53 C52 H52A 120.0
C51 C52 H52A 120.0
C54 C53 C52 119.8(3)
C54 C53 H53A 120.1
C52 C53 H53A 120.1
C55 C54 C53 120.8(3)
C55 C54 H54A 119.6
C53 C54 H54A 119.6
C54 C55 C56 119.9(3)
C54 C55 H55A 120.1
C56 C55 H55A 120.1
C51 C56 C55 120.4(3)
C51 C56 H56A 119.8
C55 C56 H56A 119.8
C61 C60 N7 109.5(2)
C61 C60 H60A 125.3
N7 C60 H60A 125.3
C60 C61 N8 106.4(2)
C60 C61 H61A 126.8
N8 C61 H61A 126.8
N7 C62 N8 111.1(2)
N7 C62 H62A 124.5
N8 C62 H62A 124.5
N8 C63 H63A 109.5
N8 C63 H63B 109.5
H63A C63 H63B 109.5
N8 C63 H63C 109.5
H63A C63 H63C 109.5
H63B C63 H63C 109.5
C7 C71 H71A 109.5
C7 C71 H71B 109.5
H71A C71 H71B 109.5
C7 C71 H71C 109.5
H71A C71 H71C 109.5
H71B C71 H71C 109.5
C8 C81 H81A 109.5
C8 C81 H81B 109.5
H81A C81 H81B 109.5
C8 C81 H81C 109.5
H81A C81 H81C 109.5
H81B C81 H81C 109.5
C102 C101 C106 119.3(2)
C102 C101 C10 120.9(2)
C106 C101 C10 119.77(19)
C101 C102 C103 120.6(2)
C101 C102 H10A 119.7
C103 C102 H10A 119.7
C104 C103 C102 119.6(2)
C104 C103 H10B 120.2
C102 C103 H10B 120.2
C103 C104 C105 120.3(2)
C103 C104 H10C 119.9
C105 C104 H10C 119.9
C106 C105 C104 120.2(2)
C106 C105 H10D 119.9
C104 C105 H10D 119.9
C105 C106 C101 120.1(2)
C105 C106 H10E 119.9
C101 C106 H10E 119.9
C12 C121 H12A 109.5
C12 C121 H12B 109.5
H12A C121 H12B 109.5
C12 C121 H12C 109.5
H12A C121 H12C 109.5
H12B C121 H12C 109.5
C13 C131 H13A 109.5
C13 C131 H13B 109.5
H13A C131 H13B 109.5
C13 C131 H13C 109.5
H13A C131 H13C 109.5
H13B C131 H13C 109.5
C156 C151 C152 119.6(2)
C156 C151 C15 121.2(2)
C152 C151 C15 119.2(2)
C153 C152 C151 119.6(2)
C153 C152 H15A 120.2
C151 C152 H15A 120.2
C154 C153 C152 120.2(2)
C154 C153 H15B 119.9
C152 C153 H15B 119.9
C155 C154 C153 120.4(2)
C155 C154 H15C 119.8
C153 C154 H15C 119.8
C154 C155 C156 119.6(2)
C154 C155 H15D 120.2
C156 C155 H15D 120.2
C155 C156 C151 120.5(2)
C155 C156 H15E 119.7
C151 C156 H15E 119.7
C17 C171 H17A 109.5
C17 C171 H17B 109.5
H17A C171 H17B 109.5
C17 C171 H17C 109.5
H17A C171 H17C 109.5
H17B C171 H17C 109.5
C18 C181 H18A 109.5
C18 C181 H18B 109.5
H18A C181 H18B 109.5
C18 C181 H18C 109.5
H18A C181 H18C 109.5
H18B C181 H18C 109.5
C206 C201 C202 118.8(2)
C206 C201 C20 118.3(2)
C202 C201 C20 122.8(2)
C201 C202 C203 120.2(3)
C201 C202 H20A 119.9
C203 C202 H20A 119.9
C204 C203 C202 120.4(3)
C204 C203 H20B 119.8
C202 C203 H20B 119.8
C203 C204 C205 119.5(2)
C203 C204 H20C 120.2
C205 C204 H20C 120.2
C204 C205 C206 120.3(3)
C204 C205 H20D 119.8
C206 C205 H20D 119.8
C201 C206 C205 120.7(3)
C201 C206 H20E 119.7
C205 C206 H20E 119.7
Cl3 C90 Cl4 109.2(3)
Cl3 C90 H90A 109.8
Cl4 C90 H90A 109.8
Cl3 C90 H90B 109.8
Cl4 C90 H90B 109.8
H90A C90 H90B 108.3
Cl5 C91 H91A 107.0
Cl5 C91 H91B 107.0
H91A C91 H91B 106.8

loop_
_geom_bond_atom_site_label_1
_geom_bond_atom_site_label_2
_geom_bond_distance
Fe1 N5 1.9747(19)
Fe1 N2 1.9773(18)
Fe1 N1 1.978(2)
Fe1 N3 1.9898(18)
Fe1 N4 2.0032(18)
Fe1 N7 2.0155(19)
N1 C4 1.376(3)
N1 C1 1.382(3)
N2 C6 1.378(3)
N2 C9 1.392(3)
N3 C11 1.374(3)
N3 C14 1.375(3)
N4 C19 1.381(3)
N4 C16 1.381(3)
N5 C42 1.322(3)
N5 C40 1.378(3)
N6 C42 1.346(3)
N6 C41 1.370(4)
N6 C43 1.465(3)
N7 C62 1.334(3)
N7 C60 1.385(3)
N8 C62 1.338(3)
N8 C61 1.374(3)
N8 C63 1.459(3)
C1 C20 1.396(3)
C1 C2 1.453(3)
C2 C3 1.370(4)
C2 C21 1.505(3)
C3 C4 1.450(3)
C3 C31 1.507(3)
C4 C5 1.407(3)
C5 C6 1.404(3)
C5 C51 1.484(3)
C6 C7 1.455(3)
C7 C8 1.372(3)
C7 C71 1.500(3)
C8 C9 1.448(3)
C8 C81 1.511(3)
C9 C10 1.406(3)
C10 C11 1.393(3)
C10 C101 1.492(3)
C11 C12 1.454(3)
C12 C13 1.364(3)
C12 C121 1.498(3)
C13 C14 1.453(3)
C13 C131 1.499(3)
C14 C15 1.399(3)
C15 C16 1.407(3)
C15 C151 1.498(3)
C16 C17 1.440(3)
C17 C18 1.369(3)
C17 C171 1.510(3)
C18 C19 1.450(3)
C18 C181 1.509(3)
C19 C20 1.407(3)
C20 C201 1.495(3)
C21 H21A 0.9800
C21 H21B 0.9800
C21 H21C 0.9800
C31 H31A 0.9800
C31 H31B 0.9800
C31 H31C 0.9800
C40 C41 1.369(4)
C40 H40A 0.9500
C41 H41A 0.9500
C42 H42A 0.9500
C43 H43A 0.9800
C43 H43B 0.9800
C43 H43C 0.9800
C51 C56 1.391(4)
C51 C52 1.401(4)
C52 C53 1.398(4)
C52 H52A 0.9500
C53 C54 1.379(6)
C53 H53A 0.9500
C54 C55 1.377(6)
C54 H54A 0.9500
C55 C56 1.396(4)
C55 H55A 0.9500
C56 H56A 0.9500
C60 C61 1.354(3)
C60 H60A 0.9500
C61 H61A 0.9500
C62 H62A 0.9500
C63 H63A 0.9800
C63 H63B 0.9800
C63 H63C 0.9800
C71 H71A 0.9800
C71 H71B 0.9800
C71 H71C 0.9800
C81 H81A 0.9800
C81 H81B 0.9800
C81 H81C 0.9800
C101 C102 1.396(3)
C101 C106 1.399(3)
C102 C103 1.396(3)
C102 H10A 0.9500
C103 C104 1.384(4)
C103 H10B 0.9500
C104 C105 1.394(4)
C104 H10C 0.9500
C105 C106 1.387(3)
C105 H10D 0.9500
C106 H10E 0.9500
C121 H12A 0.9800
C121 H12B 0.9800
C121 H12C 0.9800
C131 H13A 0.9800
C131 H13B 0.9800
C131 H13C 0.9800
C151 C156 1.392(3)
C151 C152 1.399(3)
C152 C153 1.394(3)
C152 H15A 0.9500
C153 C154 1.387(4)
C153 H15B 0.9500
C154 C155 1.386(4)
C154 H15C 0.9500
C155 C156 1.389(3)
C155 H15D 0.9500
C156 H15E 0.9500
C171 H17A 0.9800
C171 H17B 0.9800
C171 H17C 0.9800
C181 H18A 0.9800
C181 H18B 0.9800
C181 H18C 0.9800
C201 C206 1.386(3)
C201 C202 1.390(4)
C202 C203 1.398(4)
C202 H20A 0.9500
C203 C204 1.375(4)
C203 H20B 0.9500
C204 C205 1.384(5)
C204 H20C 0.9500
C205 C206 1.387(4)
C205 H20D 0.9500
C206 H20E 0.9500
C90 Cl3 1.733(5)
C90 Cl4 1.756(5)
C90 H90A 0.9900
C90 H90B 0.9900
C91 Cl5 1.727(12)
C91 H91A 0.9900
C91 H91B 0.9900

loop_
_geom_torsion_atom_site_label_1
_geom_torsion_atom_site_label_2
_geom_torsion_atom_site_label_3
_geom_torsion_atom_site_label_4
_geom_torsion
N5 Fe1 N1 C4 102.99(19)
N2 Fe1 N1 C4 14.55(19)
N3 Fe1 N1 C4 -73.9(12)
N4 Fe1 N1 C4 -171.31(19)
N7 Fe1 N1 C4 -78.94(19)
N5 Fe1 N1 C1 -97.49(19)
N2 Fe1 N1 C1 174.07(19)
N3 Fe1 N1 C1 85.7(12)
N4 Fe1 N1 C1 -11.79(19)
N7 Fe1 N1 C1 80.57(19)
N5 Fe1 N2 C6 -74.29(18)
N1 Fe1 N2 C6 16.67(18)
N3 Fe1 N2 C6 -167.65(18)
N4 Fe1 N2 C6 -79.1(8)
N7 Fe1 N2 C6 104.49(17)
N5 Fe1 N2 C9 76.83(18)
N1 Fe1 N2 C9 167.79(18)
N3 Fe1 N2 C9 -16.53(18)
N4 Fe1 N2 C9 72.0(8)
N7 Fe1 N2 C9 -104.39(18)
N5 Fe1 N3 C11 -103.00(18)
N2 Fe1 N3 C11 -14.59(18)
N1 Fe1 N3 C11 73.9(12)
N4 Fe1 N3 C11 171.30(18)
N7 Fe1 N3 C11 78.93(18)
N5 Fe1 N3 C14 99.56(18)
N2 Fe1 N3 C14 -172.03(18)
N1 Fe1 N3 C14 -83.6(12)
N4 Fe1 N3 C14 13.86(18)
N7 Fe1 N3 C14 -78.51(18)
N5 Fe1 N4 C19 73.05(18)
N2 Fe1 N4 C19 77.9(8)
N1 Fe1 N4 C19 -17.91(18)
N3 Fe1 N4 C19 166.38(18)
N7 Fe1 N4 C19 -105.72(18)
N5 Fe1 N4 C16 -74.95(18)
N2 Fe1 N4 C16 -70.2(8)
N1 Fe1 N4 C16 -165.91(18)
N3 Fe1 N4 C16 18.38(18)
N7 Fe1 N4 C16 106.28(18)
N2 Fe1 N5 C42 -104.43(19)
N1 Fe1 N5 C42 165.28(19)
N3 Fe1 N5 C42 -15.0(2)
N4 Fe1 N5 C42 75.08(19)
N7 Fe1 N5 C42 108(2)
N2 Fe1 N5 C40 86.1(2)
N1 Fe1 N5 C40 -4.2(2)
N3 Fe1 N5 C40 175.5(2)
N4 Fe1 N5 C40 -94.4(2)
N7 Fe1 N5 C40 -62(2)
N5 Fe1 N7 C62 -126(2)
N2 Fe1 N7 C62 86.06(19)
N1 Fe1 N7 C62 176.25(19)
N3 Fe1 N7 C62 -3.36(19)
N4 Fe1 N7 C62 -93.57(19)
N5 Fe1 N7 C60 50(2)
N2 Fe1 N7 C60 -98.26(19)
N1 Fe1 N7 C60 -8.07(19)
N3 Fe1 N7 C60 172.3(2)
N4 Fe1 N7 C60 82.11(19)
C4 N1 C1 C20 -167.0(2)
Fe1 N1 C1 C20 30.3(3)
C4 N1 C1 C2 6.9(3)
Fe1 N1 C1 C2 -155.79(16)
N1 C1 C2 C3 -3.7(3)
C20 C1 C2 C3 169.9(2)
N1 C1 C2 C21 171.0(2)
C20 C1 C2 C21 -15.4(4)
C1 C2 C3 C4 -0.9(3)
C21 C2 C3 C4 -175.8(2)
C1 C2 C3 C31 174.6(2)
C21 C2 C3 C31 -0.3(4)
C1 N1 C4 C5 165.3(2)
Fe1 N1 C4 C5 -32.0(3)
C1 N1 C4 C3 -7.6(2)
Fe1 N1 C4 C3 155.15(16)
C2 C3 C4 N1 5.3(3)
C31 C3 C4 N1 -169.9(2)
C2 C3 C4 C5 -167.1(2)
C31 C3 C4 C5 17.6(4)
N1 C4 C5 C6 16.1(3)
C3 C4 C5 C6 -172.3(2)
N1 C4 C5 C51 -161.0(2)
C3 C4 C5 C51 10.5(4)
C9 N2 C6 C5 169.5(2)
Fe1 N2 C6 C5 -35.0(3)
C9 N2 C6 C7 -6.2(2)
Fe1 N2 C6 C7 149.39(15)
C4 C5 C6 N2 19.0(3)
C51 C5 C6 N2 -163.9(2)
C4 C5 C6 C7 -166.1(2)
C51 C5 C6 C7 11.0(3)
N2 C6 C7 C8 4.1(2)
C5 C6 C7 C8 -171.4(2)
N2 C6 C7 C71 -171.3(2)
C5 C6 C7 C71 13.2(4)
C6 C7 C8 C9 -0.3(2)
C71 C7 C8 C9 175.3(2)
C6 C7 C8 C81 -175.8(2)
C71 C7 C8 C81 -0.3(4)
C6 N2 C9 C10 -169.7(2)
Fe1 N2 C9 C10 34.9(3)
C6 N2 C9 C8 6.0(2)
Fe1 N2 C9 C8 -149.43(15)
C7 C8 C9 N2 -3.6(2)
C81 C8 C9 N2 171.8(2)
C7 C8 C9 C10 171.9(2)
C81 C8 C9 C10 -12.7(4)
N2 C9 C10 C11 -19.3(3)
C8 C9 C10 C11 165.8(2)
N2 C9 C10 C101 164.01(19)
C8 C9 C10 C101 -10.9(3)
C14 N3 C11 C10 -167.5(2)
Fe1 N3 C11 C10 31.6(3)
C14 N3 C11 C12 7.9(2)
Fe1 N3 C11 C12 -152.93(15)
C9 C10 C11 N3 -15.1(3)
C101 C10 C11 N3 161.5(2)
C9 C10 C11 C12 170.2(2)
C101 C10 C11 C12 -13.1(3)
N3 C11 C12 C13 -4.8(2)
C10 C11 C12 C13 170.4(2)
N3 C11 C12 C121 171.0(2)
C10 C11 C12 C121 -13.8(4)
C11 C12 C13 C14 -0.3(2)
C121 C12 C13 C14 -176.2(2)
C11 C12 C13 C131 175.4(2)
C121 C12 C13 C131 -0.6(4)
C11 N3 C14 C15 165.9(2)
Fe1 N3 C14 C15 -32.8(3)
C11 N3 C14 C13 -8.1(2)
Fe1 N3 C14 C13 153.13(15)
C12 C13 C14 N3 5.2(3)
C131 C13 C14 N3 -170.3(2)
C12 C13 C14 C15 -168.5(2)
C131 C13 C14 C15 15.9(4)
N3 C14 C15 C16 17.5(3)
C13 C14 C15 C16 -169.4(2)
N3 C14 C15 C151 -157.5(2)
C13 C14 C15 C151 15.5(3)
C19 N4 C16 C15 170.5(2)
Fe1 N4 C16 C15 -36.6(3)
C19 N4 C16 C17 -5.4(2)
Fe1 N4 C16 C17 147.42(16)
C14 C15 C16 N4 19.3(3)
C151 C15 C16 N4 -165.7(2)
C14 C15 C16 C17 -165.5(2)
C151 C15 C16 C17 9.5(3)
N4 C16 C17 C18 4.3(3)
C15 C16 C17 C18 -171.4(2)
N4 C16 C17 C171 -170.4(2)
C15 C16 C17 C171 13.9(4)
C16 C17 C18 C19 -1.4(2)
C171 C17 C18 C19 173.6(2)
C16 C17 C18 C181 -178.4(2)
C171 C17 C18 C181 -3.4(4)
C16 N4 C19 C20 -174.0(2)
Fe1 N4 C19 C20 33.4(3)
C16 N4 C19 C18 4.5(2)
Fe1 N4 C19 C18 -148.07(16)
C17 C18 C19 N4 -1.9(3)
C181 C18 C19 N4 174.9(2)
C17 C18 C19 C20 176.5(2)
C181 C18 C19 C20 -6.7(4)
N1 C1 C20 C19 -17.8(4)
C2 C1 C20 C19 169.4(2)
N1 C1 C20 C201 156.5(2)
C2 C1 C20 C201 -16.3(4)
N4 C19 C20 C1 -15.7(4)
C18 C19 C20 C1 166.0(2)
N4 C19 C20 C201 170.0(2)
C18 C19 C20 C201 -8.2(3)
C42 N5 C40 C41 0.2(3)
Fe1 N5 C40 C41 171.21(18)
N5 C40 C41 N6 -0.1(3)
C42 N6 C41 C40 -0.1(3)
C43 N6 C41 C40 -175.8(3)
C40 N5 C42 N6 -0.2(3)
Fe1 N5 C42 N6 -171.45(16)
C41 N6 C42 N5 0.2(3)
C43 N6 C42 N5 176.0(2)
C6 C5 C51 C56 65.3(3)
C4 C5 C51 C56 -117.5(3)
C6 C5 C51 C52 -115.2(3)
C4 C5 C51 C52 62.0(3)
C56 C51 C52 C53 1.1(4)
C5 C51 C52 C53 -178.3(3)
C51 C52 C53 C54 1.1(5)
C52 C53 C54 C55 -2.1(5)
C53 C54 C55 C56 0.8(5)
C52 C51 C56 C55 -2.4(4)
C5 C51 C56 C55 177.0(2)
C54 C55 C56 C51 1.5(4)
C62 N7 C60 C61 0.4(3)
Fe1 N7 C60 C61 -176.03(16)
N7 C60 C61 N8 -0.2(3)
C62 N8 C61 C60 -0.1(3)
C63 N8 C61 C60 179.6(2)
C60 N7 C62 N8 -0.4(3)
Fe1 N7 C62 N8 176.02(15)
C61 N8 C62 N7 0.4(3)
C63 N8 C62 N7 -179.4(2)
C11 C10 C101 C102 118.9(2)
C9 C10 C101 C102 -64.3(3)
C11 C10 C101 C106 -62.3(3)
C9 C10 C101 C106 114.5(2)
C106 C101 C102 C103 -0.7(4)
C10 C101 C102 C103 178.1(2)
C101 C102 C103 C104 -1.3(4)
C102 C103 C104 C105 2.0(4)
C103 C104 C105 C106 -0.8(4)
C104 C105 C106 C101 -1.3(4)
C102 C101 C106 C105 2.0(4)
C10 C101 C106 C105 -176.9(2)
C14 C15 C151 C156 -115.5(2)
C16 C15 C151 C156 69.2(3)
C14 C15 C151 C152 66.3(3)
C16 C15 C151 C152 -109.0(2)
C156 C151 C152 C153 -2.7(3)
C15 C151 C152 C153 175.4(2)
C151 C152 C153 C154 1.1(4)
C152 C153 C154 C155 1.5(4)
C153 C154 C155 C156 -2.4(4)
C154 C155 C156 C151 0.7(4)
C152 C151 C156 C155 1.9(3)
C15 C151 C156 C155 -176.3(2)
C1 C20 C201 C206 -60.9(3)
C19 C20 C201 C206 113.7(3)
C1 C20 C201 C202 120.4(3)
C19 C20 C201 C202 -65.1(3)
C206 C201 C202 C203 -0.5(4)
C20 C201 C202 C203 178.2(3)
C201 C202 C203 C204 0.6(5)
C202 C203 C204 C205 -0.2(5)
C203 C204 C205 C206 -0.1(5)
C202 C201 C206 C205 0.2(4)
C20 C201 C206 C205 -178.6(2)
C204 C205 C206 C201 0.1(4)
